data_4020462
loop_
_publ_author_name
'Graham Sandford'
'Rachel Slater'
'Dmitrii S. Yufit'
'Judith A. K. Howard'
'Antonio Vong'

_publ_section_title
;
 Tetrahydropyrido[3,4-b]pyrazine Scaffolds from Pentafluoropyridine
;
_journal_name_full 'Journal of Organic Chemistry'
_journal_page_first 7208
_journal_page_last 7216
_journal_paper_doi 10.1021/jo0508696
_journal_volume 70
_journal_year 2005
_chemical_formula_moiety 'C9 H10 F3 N3'
_chemical_formula_sum 'C9 H10 F3 N3'
_chemical_formula_weight 217.20
_chemical_melting_point 54.6(3)
_space_group_IT_number 14
_symmetry_cell_setting monoclinic
_symmetry_space_group_name_Hall '-P 2ybc'
_symmetry_space_group_name_H-M 'P 1 21/c 1'
_cell_angle_alpha 90.00
_cell_angle_beta 118.152(1)
_cell_angle_gamma 90.00
_cell_formula_units_Z 8
_cell_length_a 17.7013(7)
_cell_length_b 6.9932(3)
_cell_length_c 16.8375(6)
_cell_measurement_temperature 120(2)
_cell_volume 1837.7(1)
_diffrn_ambient_temperature 120(2)
_exptl_crystal_density_diffrn 1.570
_cod_depositor_comments
;
The following automatic conversions were performed:

'_chemical_melting_point' value '54.3-54.9' was changed to '54.6(3)'
- the average value was taken and precision was estimated.

Automatic conversion script
Id: cif_fix_values 1646 2011-03-28 12:23:43Z adriana 
;
_cod_original_sg_symbol_H-M 'P 21/c'
_cod_database_code 4020462

loop_
_symmetry_equiv_pos_as_xyz
'x, y, z'
'-x, y+1/2, -z+1/2'
'-x, -y, -z'
'x, -y-1/2, z-1/2'

loop_
_atom_site_label
_atom_site_type_symbol
_atom_site_fract_x
_atom_site_fract_y
_atom_site_fract_z
_atom_site_U_iso_or_equiv
_atom_site_adp_type
_atom_site_occupancy
_atom_site_symmetry_multiplicity
_atom_site_calc_flag
_atom_site_refinement_flags
_atom_site_disorder_assembly
_atom_site_disorder_group
F5 F 0.49649(6) -0.20163(14) 1.09873(6) 0.0336(2) Uani 1 1 d . . .
F6 F 0.65820(6) -0.28250(14) 1.14276(6) 0.0355(2) Uani 1 1 d . . .
F8 F 0.60075(5) -0.35694(13) 0.85481(6) 0.0328(2) Uani 1 1 d . . .
F25 F 0.00197(6) 0.18265(13) 1.09936(6) 0.0331(2) Uani 1 1 d . . .
F26 F -0.15970(6) 0.25747(14) 0.98105(6) 0.0358(2) Uani 1 1 d . . .
F28 F -0.09671(5) 0.37620(13) 0.75667(5) 0.0333(2) Uani 1 1 d . . .
N1 N 0.43095(8) -0.26517(18) 0.78338(8) 0.0253(3) Uani 1 1 d . . .
N4 N 0.36872(8) -0.19995(18) 0.91075(8) 0.0264(3) Uani 1 1 d . . .
N7 N 0.62843(7) -0.32520(17) 0.99834(8) 0.0266(3) Uani 1 1 d . . .
N21 N 0.07345(7) 0.28911(17) 0.85561(8) 0.0255(3) Uani 1 1 d . . .
N24 N 0.13294(7) 0.21041(18) 1.04325(8) 0.0271(3) Uani 1 1 d . . .
N27 N -0.12718(8) 0.32266(17) 0.86972(8) 0.0270(3) Uani 1 1 d . . .
C2 C 0.35447(10) -0.1505(2) 0.76104(10) 0.0298(3) Uani 1 1 d . . .
C3 C 0.30990(10) -0.2122(3) 0.81421(10) 0.0306(3) Uani 1 1 d . . .
C5 C 0.51595(9) -0.2415(2) 1.03180(9) 0.0239(3) Uani 1 1 d . . .
C6 C 0.59913(9) -0.2839(2) 1.05453(10) 0.0257(3) Uani 1 1 d . . .
C8 C 0.57008(9) -0.3180(2) 0.91270(10) 0.0249(3) Uani 1 1 d . . .
C9 C 0.48398(9) -0.2774(2) 0.87743(9) 0.0229(3) Uani 1 1 d . . .
C10 C 0.45322(9) -0.23943(19) 0.94057(9) 0.0219(3) Uani 1 1 d . . .
C11 C 0.41366(11) -0.4464(2) 0.73429(11) 0.0311(3) Uani 1 1 d . . .
C12 C 0.32923(10) -0.1900(2) 0.96968(11) 0.0304(3) Uani 1 1 d . . .
C22 C 0.15070(10) 0.1769(2) 0.90913(11) 0.0295(3) Uani 1 1 d . . .
C23 C 0.19298(9) 0.2342(2) 1.00711(11) 0.0300(3) Uani 1 1 d . . .
C25 C -0.01575(9) 0.2340(2) 1.01482(9) 0.0238(3) Uani 1 1 d . . .
C26 C -0.09931(9) 0.2733(2) 0.95370(10) 0.0255(3) Uani 1 1 d . . .
C28 C -0.06753(9) 0.3284(2) 0.84376(10) 0.0255(3) Uani 1 1 d . . .
C29 C 0.01899(9) 0.29178(19) 0.89554(9) 0.0225(3) Uani 1 1 d . . .
C30 C 0.04840(9) 0.24540(19) 0.98804(9) 0.0223(3) Uani 1 1 d . . .
C31 C 0.08972(11) 0.4736(2) 0.82519(11) 0.0314(3) Uani 1 1 d . . .
C32 C 0.17182(11) 0.1967(3) 1.14156(11) 0.0330(4) Uani 1 1 d . . .
H21 H 0.3706(10) -0.015(3) 0.7752(11) 0.037(5) Uiso 1 1 d . . .
H22 H 0.3151(10) -0.162(2) 0.6959(11) 0.026(4) Uiso 1 1 d . . .
H31 H 0.2626(12) -0.135(3) 0.8043(11) 0.039(5) Uiso 1 1 d . . .
H32 H 0.2878(11) -0.344(3) 0.7973(11) 0.033(4) Uiso 1 1 d . . .
H111 H 0.4632(11) -0.515(3) 0.7498(11) 0.037(5) Uiso 1 1 d . . .
H112 H 0.3721(11) -0.534(3) 0.7449(11) 0.037(5) Uiso 1 1 d . . .
H113 H 0.3883(11) -0.415(2) 0.6693(12) 0.041(5) Uiso 1 1 d . . .
H121 H 0.2689(14) -0.169(3) 0.9339(14) 0.057(6) Uiso 1 1 d . . .
H122 H 0.3500(12) -0.073(3) 1.0093(13) 0.053(5) Uiso 1 1 d . . .
H123 H 0.3418(11) -0.308(3) 1.0071(12) 0.040(5) Uiso 1 1 d . . .
H221 H 0.1913(11) 0.199(2) 0.8843(11) 0.029(4) Uiso 1 1 d . . .
H222 H 0.1338(10) 0.040(2) 0.9050(11) 0.031(4) Uiso 1 1 d . . .
H231 H 0.2151(11) 0.371(3) 1.0140(11) 0.038(5) Uiso 1 1 d . . .
H232 H 0.2409(11) 0.155(2) 1.0422(11) 0.035(5) Uiso 1 1 d . . .
H311 H 0.1292(11) 0.555(3) 0.8751(12) 0.042(5) Uiso 1 1 d . . .
H312 H 0.0386(11) 0.544(3) 0.7929(11) 0.035(5) Uiso 1 1 d . . .
H313 H 0.1168(11) 0.449(2) 0.7878(12) 0.042(5) Uiso 1 1 d . . .
H321 H 0.2307(16) 0.185(4) 1.1657(17) 0.082(8) Uiso 1 1 d . . .
H322 H 0.1596(16) 0.076(4) 1.1596(16) 0.092(9) Uiso 1 1 d . . .
H323 H 0.1511(13) 0.294(3) 1.1643(13) 0.050(6) Uiso 1 1 d . . .

loop_
_atom_site_aniso_label
_atom_site_aniso_U_11
_atom_site_aniso_U_22
_atom_site_aniso_U_33
_atom_site_aniso_U_23
_atom_site_aniso_U_13
_atom_site_aniso_U_12
F5 0.0339(5) 0.0446(6) 0.0238(5) -0.0023(4) 0.0149(4) 0.0015(4)
F6 0.0287(5) 0.0444(6) 0.0238(5) 0.0017(4) 0.0046(4) 0.0020(4)
F8 0.0284(5) 0.0421(5) 0.0324(5) -0.0034(4) 0.0182(4) 0.0014(4)
F25 0.0364(5) 0.0406(5) 0.0248(5) 0.0039(4) 0.0165(4) 0.0030(4)
F26 0.0291(5) 0.0441(6) 0.0403(6) 0.0011(4) 0.0214(4) 0.0030(4)
F28 0.0292(5) 0.0427(5) 0.0226(5) 0.0058(4) 0.0079(3) 0.0053(4)
N1 0.0241(6) 0.0301(7) 0.0209(6) -0.0014(5) 0.0101(5) -0.0003(5)
N4 0.0218(6) 0.0343(7) 0.0226(6) -0.0007(5) 0.0100(5) 0.0011(5)
N7 0.0225(6) 0.0267(6) 0.0276(7) 0.0000(5) 0.0095(5) 0.0003(5)
N21 0.0241(6) 0.0284(6) 0.0254(6) 0.0015(5) 0.0129(5) 0.0018(5)
N24 0.0208(6) 0.0349(7) 0.0229(6) 0.0012(5) 0.0081(5) 0.0030(5)
N27 0.0232(6) 0.0275(6) 0.0285(7) -0.0004(5) 0.0107(5) 0.0014(5)
C2 0.0255(7) 0.0361(9) 0.0243(8) 0.0036(6) 0.0089(6) 0.0026(6)
C3 0.0221(7) 0.0395(9) 0.0267(8) -0.0012(6) 0.0086(6) 0.0014(7)
C5 0.0268(7) 0.0247(7) 0.0222(7) 0.0008(5) 0.0130(6) -0.0005(5)
C6 0.0238(7) 0.0246(7) 0.0216(7) 0.0016(5) 0.0049(6) -0.0009(5)
C8 0.0257(7) 0.0229(7) 0.0278(8) -0.0016(5) 0.0140(6) -0.0009(5)
C9 0.0240(7) 0.0217(7) 0.0226(7) -0.0011(5) 0.0107(6) -0.0022(5)
C10 0.0218(7) 0.0197(6) 0.0233(7) 0.0002(5) 0.0100(5) -0.0013(5)
C11 0.0339(8) 0.0358(9) 0.0234(8) -0.0058(6) 0.0132(6) -0.0050(7)
C12 0.0285(8) 0.0352(9) 0.0328(9) 0.0027(7) 0.0187(7) 0.0040(7)
C22 0.0267(8) 0.0328(8) 0.0299(8) 0.0002(6) 0.0142(6) 0.0038(6)
C23 0.0204(7) 0.0365(9) 0.0315(9) 0.0017(6) 0.0108(6) 0.0031(6)
C25 0.0269(7) 0.0227(7) 0.0220(7) -0.0004(5) 0.0118(6) 0.0014(5)
C26 0.0223(7) 0.0255(7) 0.0312(8) -0.0020(6) 0.0146(6) 0.0005(5)
C28 0.0270(7) 0.0243(7) 0.0231(7) 0.0008(5) 0.0100(6) 0.0021(6)
C29 0.0226(7) 0.0210(7) 0.0228(7) -0.0008(5) 0.0098(5) 0.0000(5)
C30 0.0223(7) 0.0193(7) 0.0240(7) -0.0016(5) 0.0099(5) 0.0010(5)
C31 0.0346(8) 0.0331(8) 0.0298(9) 0.0014(7) 0.0180(7) -0.0017(7)
C32 0.0289(8) 0.0405(10) 0.0234(8) 0.0032(7) 0.0072(6) 0.0071(7)

loop_
_geom_bond_atom_site_label_1
_geom_bond_atom_site_label_2
_geom_bond_distance
_geom_bond_site_symmetry_2
_geom_bond_publ_flag
F5 C5 1.3537(17) . ?
F6 C6 1.3545(16) . ?
F8 C8 1.3484(17) . ?
F25 C25 1.3537(16) . ?
F26 C26 1.3534(16) . ?
F28 C28 1.3469(16) . ?
N1 C9 1.4119(18) . ?
N1 C2 1.4616(19) . ?
N1 C11 1.464(2) . ?
N4 C10 1.3626(18) . ?
N4 C12 1.460(2) . ?
N4 C3 1.4617(19) . ?
N7 C6 1.3077(19) . ?
N7 C8 1.3203(19) . ?
N21 C29 1.4119(18) . ?
N21 C22 1.4612(19) . ?
N21 C31 1.466(2) . ?
N24 C30 1.3605(17) . ?
N24 C23 1.462(2) . ?
N24 C32 1.466(2) . ?
N27 C26 1.3054(19) . ?
N27 C28 1.3201(19) . ?
C2 C3 1.509(2) . ?
C2 H21 0.983(18) . ?
C2 H22 0.987(16) . ?
C3 H31 0.941(18) . ?
C3 H32 0.990(18) . ?
C5 C6 1.368(2) . ?
C5 C10 1.4083(19) . ?
C8 C9 1.379(2) . ?
C9 C10 1.430(2) . ?
C11 H111 0.922(18) . ?
C11 H112 1.036(18) . ?
C11 H113 0.991(18) . ?
C12 H121 0.96(2) . ?
C12 H122 1.01(2) . ?
C12 H123 0.997(18) . ?
C22 C23 1.509(2) . ?
C22 H221 0.999(16) . ?
C22 H222 0.996(17) . ?
C23 H231 1.017(18) . ?
C23 H232 0.950(17) . ?
C25 C26 1.3732(19) . ?
C25 C30 1.408(2) . ?
C28 C29 1.3824(19) . ?
C29 C30 1.427(2) . ?
C31 H311 0.984(18) . ?
C31 H312 0.947(17) . ?
C31 H313 0.969(18) . ?
C32 H321 0.93(3) . ?
C32 H322 0.95(3) . ?
C32 H323 0.94(2) . ?

loop_
_cod_related_entry_id
_cod_related_entry_database
_cod_related_entry_code
1 ChemSpider 9768501
